data_7057537
loop_
_publ_author_name
'Ledneva, Alexandra'
'Ferlay, Sylvie'
'Naumov, Nikolay G.'
'Mauro, Matteo'
'Cordier, St\'ephane'
'Kyritsakas, Nathalie'
'Hosseini, Mir Wais'

_publ_section_title
;
 Hydrogen bonded networks based on hexarhenium(iii) chalcocyanide cluster
 complexes: structural and photophysical characterization
;
_journal_issue 14
_journal_name_full 'New Journal of Chemistry'
_journal_page_first 11888
_journal_paper_doi 10.1039/C8NJ02310G
_journal_volume 42
_journal_year 2018
_chemical_formula_moiety 'C6 N6 Re6 S8, 2(C14 H20 N4 O2)'
_chemical_formula_sum 'C34 H40 N14 O4 Re6 S8'
_chemical_formula_weight 2082.48
_space_group_crystal_system triclinic
_space_group_IT_number 2
_space_group_name_Hall '-P 1'
_space_group_name_H-M_alt 'P -1'
_symmetry_space_group_name_Hall '-P 1'
_symmetry_space_group_name_H-M 'P -1'
_atom_sites_solution_hydrogens geom
_audit_creation_method SHELXL-2014/6
_audit_update_record
;
2018-01-10 deposited with the CCDC.
2018-06-05 downloaded from the CCDC.
;
_cell_angle_alpha 104.230(2)
_cell_angle_beta 107.332(2)
_cell_angle_gamma 107.185(2)
_cell_formula_units_Z 1
_cell_length_a 10.2728(4)
_cell_length_b 11.2485(4)
_cell_length_c 12.1798(5)
_cell_measurement_reflns_used 24000
_cell_measurement_temperature 173(2)
_cell_measurement_theta_max 25.
_cell_measurement_theta_min 2.5
_cell_volume 1194.45(9)
_computing_cell_refinement 'Bruker SAINT'
_computing_data_collection 'Bruker APEX2'
_computing_data_reduction 'Bruker SAINT'
_computing_molecular_graphics 'Bruker SHELXTL'
_computing_publication_material 'Bruker SHELXTL'
_computing_structure_refinement 'SHELXL-2014/6 (Sheldrick, 2014)'
_computing_structure_solution 'SHELXS-97 (Sheldrick, 2008)'
_diffrn_ambient_temperature 173(2)
_diffrn_measured_fraction_theta_full 0.962
_diffrn_measured_fraction_theta_max 0.913
_diffrn_measurement_device_type 'Bruker APEX-II CCD'
_diffrn_measurement_method '\f and \w scans'
_diffrn_radiation_monochromator graphite
_diffrn_radiation_source 'fine-focus sealed tube'
_diffrn_radiation_type MoK\a
_diffrn_radiation_wavelength 0.71073
_diffrn_reflns_av_R_equivalents 0.0439
_diffrn_reflns_av_unetI/netI 0.0476
_diffrn_reflns_Laue_measured_fraction_full 0.962
_diffrn_reflns_Laue_measured_fraction_max 0.913
_diffrn_reflns_limit_h_max 13
_diffrn_reflns_limit_h_min -14
_diffrn_reflns_limit_k_max 15
_diffrn_reflns_limit_k_min -14
_diffrn_reflns_limit_l_max 17
_diffrn_reflns_limit_l_min -17
_diffrn_reflns_number 24080
_diffrn_reflns_point_group_measured_fraction_full 0.962
_diffrn_reflns_point_group_measured_fraction_max 0.913
_diffrn_reflns_theta_full 25.242
_diffrn_reflns_theta_max 30.148
_diffrn_reflns_theta_min 1.882
_exptl_absorpt_coefficient_mu 15.545
_exptl_absorpt_correction_T_max 0.571
_exptl_absorpt_correction_T_min 0.509
_exptl_absorpt_correction_type multi-scan
_exptl_absorpt_process_details sadabs
_exptl_crystal_colour orange
_exptl_crystal_density_diffrn 2.895
_exptl_crystal_density_meas ?
_exptl_crystal_description prism
_exptl_crystal_F_000 952
_exptl_crystal_size_max 0.050
_exptl_crystal_size_mid 0.040
_exptl_crystal_size_min 0.040
_refine_diff_density_max 2.166
_refine_diff_density_min -2.629
_refine_diff_density_rms 0.274
_refine_ls_extinction_method none
_refine_ls_goodness_of_fit_ref 1.047
_refine_ls_hydrogen_treatment constr
_refine_ls_matrix_type full
_refine_ls_number_parameters 300
_refine_ls_number_reflns 6447
_refine_ls_number_restraints 0
_refine_ls_restrained_S_all 1.047
_refine_ls_R_factor_all 0.0363
_refine_ls_R_factor_gt 0.0289
_refine_ls_shift/su_max 0.003
_refine_ls_shift/su_mean 0.000
_refine_ls_structure_factor_coef Fsqd
_refine_ls_weighting_details 'w=1/[\s^2^(Fo^2^)+(0.0200P)^2^] where P=(Fo^2^+2Fc^2^)/3'
_refine_ls_weighting_scheme calc
_refine_ls_wR_factor_gt 0.0600
_refine_ls_wR_factor_ref 0.0625
_reflns_Friedel_coverage 0.000
_reflns_number_gt 5515
_reflns_number_total 6447
_reflns_threshold_expression 'I > 2\s(I)'
_cod_data_source_file c8nj02310g2.cif
_cod_data_source_block e3410a_a
_cod_depositor_comments
;
The following automatic conversions were performed:

'_exptl_crystal_density_meas' value 'none' was changed to '?' - the
value is perceived as not measured.

Automatic conversion script
Id: cif_fix_values 4973 2017-02-22 13:04:09Z antanas 

 Adding full bibliography for 7057534--7057537.cif.
;
_cod_original_cell_volume 1194.45(8)
_cod_database_code 7057537
_shelx_space_group_comment
;
The symmetry employed for this shelxl refinement is uniquely defined
by the following loop, which should always be used as a source of
symmetry information in preference to the above space-group names.
They are only intended as comments.
;
_shelx_estimated_absorpt_t_min 0.510
_shelx_estimated_absorpt_t_max 0.575
_shelxl_version_number 2014/6

loop_
_space_group_symop_operation_xyz
'x, y, z'
'-x, -y, -z'

loop_
_atom_site_label
_atom_site_type_symbol
_atom_site_fract_x
_atom_site_fract_y
_atom_site_fract_z
_atom_site_U_iso_or_equiv
_atom_site_adp_type
_atom_site_occupancy
_atom_site_site_symmetry_order
_atom_site_calc_flag
_atom_site_refinement_flags_posn
_atom_site_refinement_flags_adp
C1 C -0.1545(6) 0.0341(5) 0.3430(4) 0.0139(10) Uani 1 1 d . .
N1 N -0.2812(5) -0.0419(4) 0.2479(4) 0.0178(9) Uani 1 1 d . .
H1A H -0.2853 -0.0481 0.1734 0.021 Uiso 1 1 calc R U
C2 C -0.4161(6) -0.1170(6) 0.2600(5) 0.0243(12) Uani 1 1 d . .
H2A H -0.4217 -0.2082 0.2526 0.029 Uiso 1 1 calc R U
H2B H -0.5045 -0.1252 0.1923 0.029 Uiso 1 1 calc R U
C3 C -0.4166(6) -0.0480(6) 0.3831(5) 0.0223(12) Uani 1 1 d . .
H3 H -0.4965 -0.1124 0.3957 0.027 Uiso 1 1 calc R U
O1 O -0.4480(5) 0.0663(4) 0.3870(4) 0.0345(10) Uani 1 1 d . .
H1 H -0.3992 0.1109 0.3559 0.052 Uiso 1 1 calc R U
C4 C -0.2693(6) -0.0151(6) 0.4849(5) 0.0242(12) Uani 1 1 d . .
H4A H -0.2618 0.0433 0.5639 0.029 Uiso 1 1 calc R U
H4B H -0.2639 -0.0986 0.4946 0.029 Uiso 1 1 calc R U
N2 N -0.1444(5) 0.0527(4) 0.4562(4) 0.0184(9) Uani 1 1 d . .
H2C H -0.0593 0.1082 0.5179 0.022 Uiso 1 1 calc R U
C5 C -0.0196(5) 0.0938(5) 0.3216(4) 0.0143(10) Uani 1 1 d . .
C6 C 0.0783(5) 0.2259(5) 0.3903(4) 0.0156(10) Uani 1 1 d . .
H6 H 0.0559 0.2819 0.4476 0.019 Uiso 1 1 calc R U
C7 C 0.2093(6) 0.2751(5) 0.3744(4) 0.0181(11) Uani 1 1 d . .
H7 H 0.2764 0.3658 0.4204 0.022 Uiso 1 1 calc R U
C8 C 0.2429(5) 0.1928(5) 0.2919(4) 0.0145(10) Uani 1 1 d . .
C9 C 0.1434(6) 0.0640(5) 0.2218(5) 0.0192(11) Uani 1 1 d . .
H9 H 0.1650 0.0092 0.1629 0.023 Uiso 1 1 calc R U
C10 C 0.0123(6) 0.0123(5) 0.2356(4) 0.0171(11) Uani 1 1 d . .
H10 H -0.0556 -0.0776 0.1872 0.020 Uiso 1 1 calc R U
C11 C 0.3839(6) 0.2493(5) 0.2774(4) 0.0146(10) Uani 1 1 d . .
N3 N 0.5044(5) 0.3356(4) 0.3730(4) 0.0199(10) Uani 1 1 d . .
H3A H 0.5018 0.3529 0.4466 0.024 Uiso 1 1 calc R U
C12 C 0.6431(6) 0.4049(6) 0.3639(5) 0.0266(13) Uani 1 1 d . .
H12A H 0.7280 0.4185 0.4377 0.032 Uiso 1 1 calc R U
H12B H 0.6493 0.4941 0.3626 0.032 Uiso 1 1 calc R U
C13 C 0.6543(6) 0.3288(5) 0.2509(5) 0.0214(12) Uani 1 1 d . .
H13 H 0.7361 0.3886 0.2366 0.026 Uiso 1 1 calc R U
O2 O 0.6885(5) 0.2208(4) 0.2709(4) 0.0338(10) Uani 1 1 d . .
H2 H 0.7083 0.1837 0.2129 0.051 Uiso 1 1 calc R U
C14 C 0.5084(6) 0.2776(6) 0.1388(5) 0.0265(13) Uani 1 1 d . .
H14A H 0.4967 0.3532 0.1152 0.032 Uiso 1 1 calc R U
H14B H 0.5101 0.2128 0.0681 0.032 Uiso 1 1 calc R U
N4 N 0.3834(5) 0.2131(5) 0.1667(4) 0.0247(11) Uani 1 1 d . .
H4C H 0.3041 0.1468 0.1065 0.030 Uiso 1 1 calc R U
Re1 Re 0.83177(2) 0.47273(2) 0.87142(2) 0.01116(5) Uani 1 1 d . .
Re2 Re 1.09992(2) 0.65800(2) 0.98696(2) 0.01139(5) Uani 1 1 d . .
Re3 Re 0.94178(2) 0.59024(2) 1.11084(2) 0.01111(5) Uani 1 1 d . .
S1 S 0.98926(14) 0.53693(13) 0.76706(10) 0.0146(3) Uani 1 1 d . .
S2 S 0.69820(13) 0.41433(13) 0.99452(11) 0.0150(3) Uani 1 1 d . .
S3 S 0.88288(14) 0.70421(12) 0.97207(11) 0.0153(3) Uani 1 1 d . .
S4 S 1.19345(14) 0.75411(12) 1.20843(10) 0.0148(3) Uani 1 1 d . .
C15 C 0.6403(6) 0.4319(5) 0.7164(4) 0.0169(11) Uani 1 1 d . .
N5 N 0.5407(5) 0.4040(5) 0.6269(4) 0.0244(11) Uani 1 1 d . .
C16 C 1.2120(6) 0.8390(5) 0.9688(4) 0.0169(11) Uani 1 1 d . .
N6 N 1.2701(5) 0.9363(5) 0.9556(4) 0.0252(11) Uani 1 1 d . .
C17 C 0.8838(6) 0.6945(5) 1.2460(4) 0.0164(11) Uani 1 1 d . .
N7 N 0.8611(5) 0.7545(5) 1.3235(4) 0.0243(11) Uani 1 1 d . .

loop_
_atom_site_aniso_label
_atom_site_aniso_U_11
_atom_site_aniso_U_22
_atom_site_aniso_U_33
_atom_site_aniso_U_23
_atom_site_aniso_U_13
_atom_site_aniso_U_12
C1 0.017(3) 0.015(2) 0.015(2) 0.008(2) 0.007(2) 0.011(2)
N1 0.015(2) 0.020(2) 0.015(2) 0.0054(18) 0.0059(18) 0.0038(19)
C2 0.014(3) 0.028(3) 0.021(3) 0.007(2) 0.005(2) 0.000(2)
C3 0.020(3) 0.029(3) 0.025(3) 0.014(2) 0.015(2) 0.008(3)
O1 0.038(3) 0.042(3) 0.046(3) 0.025(2) 0.030(2) 0.026(2)
C4 0.023(3) 0.033(3) 0.020(3) 0.012(2) 0.013(2) 0.009(3)
N2 0.012(2) 0.023(2) 0.015(2) 0.0036(18) 0.0052(17) 0.0027(19)
C5 0.014(2) 0.018(3) 0.012(2) 0.008(2) 0.005(2) 0.008(2)
C6 0.017(3) 0.018(3) 0.015(2) 0.007(2) 0.009(2) 0.009(2)
C7 0.017(3) 0.013(2) 0.020(2) 0.003(2) 0.006(2) 0.002(2)
C8 0.010(2) 0.022(3) 0.015(2) 0.013(2) 0.007(2) 0.006(2)
C9 0.019(3) 0.019(3) 0.023(3) 0.009(2) 0.010(2) 0.008(2)
C10 0.019(3) 0.014(2) 0.016(2) 0.005(2) 0.005(2) 0.005(2)
C11 0.017(3) 0.015(2) 0.018(2) 0.009(2) 0.011(2) 0.009(2)
N3 0.017(2) 0.023(2) 0.019(2) 0.0044(19) 0.0111(19) 0.005(2)
C12 0.020(3) 0.022(3) 0.030(3) 0.002(2) 0.011(3) 0.004(2)
C13 0.016(3) 0.028(3) 0.025(3) 0.012(2) 0.012(2) 0.007(2)
O2 0.042(3) 0.042(3) 0.038(2) 0.021(2) 0.025(2) 0.030(2)
C14 0.022(3) 0.036(3) 0.026(3) 0.015(3) 0.015(2) 0.008(3)
N4 0.020(2) 0.029(3) 0.020(2) 0.007(2) 0.009(2) 0.004(2)
Re1 0.00977(10) 0.01341(10) 0.00905(9) 0.00404(7) 0.00284(8) 0.00397(8)
Re2 0.01108(10) 0.01187(10) 0.01022(9) 0.00429(7) 0.00414(8) 0.00319(8)
Re3 0.01054(10) 0.01277(10) 0.00932(9) 0.00356(7) 0.00391(8) 0.00419(8)
S1 0.0145(6) 0.0178(6) 0.0109(5) 0.0064(5) 0.0042(5) 0.0056(5)
S2 0.0114(6) 0.0176(6) 0.0140(5) 0.0046(5) 0.0055(5) 0.0037(5)
S3 0.0165(6) 0.0154(6) 0.0144(6) 0.0061(5) 0.0049(5) 0.0077(5)
S4 0.0137(6) 0.0145(6) 0.0126(5) 0.0031(5) 0.0043(5) 0.0032(5)
C15 0.018(3) 0.016(3) 0.017(2) 0.006(2) 0.010(2) 0.005(2)
N5 0.022(3) 0.030(3) 0.015(2) 0.004(2) 0.001(2) 0.012(2)
C16 0.020(3) 0.021(3) 0.011(2) 0.005(2) 0.009(2) 0.009(2)
N6 0.031(3) 0.022(3) 0.020(2) 0.009(2) 0.009(2) 0.008(2)
C17 0.019(3) 0.019(3) 0.012(2) 0.006(2) 0.005(2) 0.009(2)
N7 0.026(3) 0.030(3) 0.018(2) 0.007(2) 0.009(2) 0.015(2)

loop_
_atom_type_symbol
_atom_type_description
_atom_type_scat_dispersion_real
_atom_type_scat_dispersion_imag
_atom_type_scat_source
C C 0.0033 0.0016 'International Tables Vol C Tables 4.2.6.8 and 6.1.1.4'
H H 0.0000 0.0000 'International Tables Vol C Tables 4.2.6.8 and 6.1.1.4'
N N 0.0061 0.0033 'International Tables Vol C Tables 4.2.6.8 and 6.1.1.4'
O O 0.0106 0.0060 'International Tables Vol C Tables 4.2.6.8 and 6.1.1.4'
S S 0.1246 0.1234 'International Tables Vol C Tables 4.2.6.8 and 6.1.1.4'
Re Re -1.0185 7.2310 'International Tables Vol C Tables 4.2.6.8 and 6.1.1.4'

loop_
_geom_angle_atom_site_label_1
_geom_angle_atom_site_label_2
_geom_angle_atom_site_label_3
_geom_angle
_geom_angle_site_symmetry_1
_geom_angle_site_symmetry_3
N2 C1 N1 120.9(5) . .
N2 C1 C5 119.6(4) . .
N1 C1 C5 119.4(4) . .
C1 N1 C2 123.1(4) . .
C1 N1 H1A 118.4 . .
C2 N1 H1A 118.4 . .
N1 C2 C3 110.9(4) . .
N1 C2 H2A 109.5 . .
C3 C2 H2A 109.5 . .
N1 C2 H2B 109.5 . .
C3 C2 H2B 109.5 . .
H2A C2 H2B 108.0 . .
O1 C3 C2 112.4(4) . .
O1 C3 C4 111.8(5) . .
C2 C3 C4 108.9(4) . .
O1 C3 H3 107.9 . .
C2 C3 H3 107.9 . .
C4 C3 H3 107.9 . .
C3 O1 H1 109.5 . .
N2 C4 C3 110.8(4) . .
N2 C4 H4A 109.5 . .
C3 C4 H4A 109.5 . .
N2 C4 H4B 109.5 . .
C3 C4 H4B 109.5 . .
H4A C4 H4B 108.1 . .
C1 N2 C4 122.9(4) . .
C1 N2 H2C 118.5 . .
C4 N2 H2C 118.5 . .
C6 C5 C10 120.2(5) . .
C6 C5 C1 121.0(4) . .
C10 C5 C1 118.7(5) . .
C7 C6 C5 119.2(4) . .
C7 C6 H6 120.4 . .
C5 C6 H6 120.4 . .
C6 C7 C8 120.4(5) . .
C6 C7 H7 119.8 . .
C8 C7 H7 119.8 . .
C9 C8 C7 119.8(5) . .
C9 C8 C11 121.3(4) . .
C7 C8 C11 118.8(5) . .
C8 C9 C10 121.0(5) . .
C8 C9 H9 119.5 . .
C10 C9 H9 119.5 . .
C9 C10 C5 119.3(5) . .
C9 C10 H10 120.4 . .
C5 C10 H10 120.4 . .
N3 C11 N4 121.2(5) . .
N3 C11 C8 120.4(4) . .
N4 C11 C8 118.4(5) . .
C11 N3 C12 123.3(4) . .
C11 N3 H3A 118.3 . .
C12 N3 H3A 118.3 . .
N3 C12 C13 111.9(4) . .
N3 C12 H12A 109.2 . .
C13 C12 H12A 109.2 . .
N3 C12 H12B 109.2 . .
C13 C12 H12B 109.2 . .
H12A C12 H12B 107.9 . .
O2 C13 C12 108.0(4) . .
O2 C13 C14 110.6(5) . .
C12 C13 C14 110.4(4) . .
O2 C13 H13 109.3 . .
C12 C13 H13 109.3 . .
C14 C13 H13 109.3 . .
C13 O2 H2 109.5 . .
N4 C14 C13 110.3(4) . .
N4 C14 H14A 109.6 . .
C13 C14 H14A 109.6 . .
N4 C14 H14B 109.6 . .
C13 C14 H14B 109.6 . .
H14A C14 H14B 108.1 . .
C11 N4 C14 122.9(5) . .
C11 N4 H4C 118.5 . .
C14 N4 H4C 118.5 . .
C15 Re1 S2 94.85(14) . .
C15 Re1 S1 91.32(14) . .
S2 Re1 S1 173.83(4) . .
C15 Re1 S4 90.11(14) . 2_767
S2 Re1 S4 90.10(4) . 2_767
S1 Re1 S4 90.05(4) . 2_767
C15 Re1 S3 96.75(14) . .
S2 Re1 S3 89.31(4) . .
S1 Re1 S3 89.81(4) . .
S4 Re1 S3 173.14(4) 2_767 .
C15 Re1 Re3 131.40(12) . 2_767
S2 Re1 Re3 117.79(3) . 2_767
S1 Re1 Re3 57.48(3) . 2_767
S4 Re1 Re3 57.39(3) 2_767 2_767
S3 Re1 Re3 117.15(3) . 2_767
C15 Re1 Re2 133.75(14) . 2_767
S2 Re1 Re2 57.57(3) . 2_767
S1 Re1 Re2 117.71(3) . 2_767
S4 Re1 Re2 57.27(3) 2_767 2_767
S3 Re1 Re2 117.01(3) . 2_767
Re3 Re1 Re2 60.263(7) 2_767 2_767
C15 Re1 Re2 135.84(14) . .
S2 Re1 Re2 117.27(3) . .
S1 Re1 Re2 57.43(3) . .
S4 Re1 Re2 117.42(3) 2_767 .
S3 Re1 Re2 57.12(3) . .
Re3 Re1 Re2 60.072(8) 2_767 .
Re2 Re1 Re2 90.205(9) 2_767 .
C15 Re1 Re3 138.53(12) . .
S2 Re1 Re3 57.22(3) . .
S1 Re1 Re3 117.47(3) . .
S4 Re1 Re3 117.12(3) 2_767 .
S3 Re1 Re3 57.16(3) . .
Re3 Re1 Re3 90.048(8) 2_767 .
Re2 Re1 Re3 59.889(7) 2_767 .
Re2 Re1 Re3 60.068(7) . .
C16 Re2 S3 93.02(13) . .
C16 Re2 S4 94.35(13) . .
S3 Re2 S4 89.58(4) . .
C16 Re2 S1 92.61(13) . .
S3 Re2 S1 89.69(4) . .
S4 Re2 S1 173.03(4) . .
C16 Re2 S2 94.35(13) . 2_767
S3 Re2 S2 172.62(4) . 2_767
S4 Re2 S2 89.62(4) . 2_767
S1 Re2 S2 90.22(4) . 2_767
C16 Re2 Re3 134.75(12) . 2_767
S3 Re2 Re3 117.08(3) . 2_767
S4 Re2 Re3 117.26(3) . 2_767
S1 Re2 Re3 57.23(3) . 2_767
S2 Re2 Re3 57.12(3) 2_767 2_767
C16 Re2 Re1 136.09(13) . 2_767
S3 Re2 Re1 116.85(3) . 2_767
S4 Re2 Re1 57.17(3) . 2_767
S1 Re2 Re1 117.31(3) . 2_767
S2 Re2 Re1 56.93(3) 2_767 2_767
Re3 Re2 Re1 60.132(7) 2_767 2_767
C16 Re2 Re1 134.12(13) . .
S3 Re2 Re1 57.38(3) . .
S4 Re2 Re1 117.14(3) . .
S1 Re2 Re1 56.99(3) . .
S2 Re2 Re1 116.81(3) 2_767 .
Re3 Re2 Re1 59.751(8) 2_767 .
Re1 Re2 Re1 89.795(9) 2_767 .
C16 Re2 Re3 135.39(12) . .
S3 Re2 Re3 57.22(3) . .
S4 Re2 Re3 57.14(3) . .
S1 Re2 Re3 116.99(3) . .
S2 Re2 Re3 116.55(3) 2_767 .
Re3 Re2 Re3 89.843(8) 2_767 .
Re1 Re2 Re3 59.664(7) 2_767 .
Re1 Re2 Re3 60.035(8) . .
C17 Re3 S2 95.17(15) . .
C17 Re3 S4 91.56(15) . .
S2 Re3 S4 173.24(4) . .
C17 Re3 S1 90.92(13) . 2_767
S2 Re3 S1 90.59(4) . 2_767
S4 Re3 S1 89.83(4) . 2_767
C17 Re3 S3 95.84(13) . .
S2 Re3 S3 89.26(4) . .
S4 Re3 S3 89.53(4) . .
S1 Re3 S3 173.22(4) 2_767 .
C17 Re3 Re1 131.97(13) . 2_767
S2 Re3 Re1 117.66(3) . 2_767
S4 Re3 Re1 57.33(3) . 2_767
S1 Re3 Re1 57.20(3) 2_767 2_767
S3 Re3 Re1 117.14(3) . 2_767
C17 Re3 Re2 134.39(14) . 2_767
S2 Re3 Re2 57.54(3) . 2_767
S4 Re3 Re2 117.47(3) . 2_767
S1 Re3 Re2 57.39(3) 2_767 2_767
S3 Re3 Re2 117.24(3) . 2_767
Re1 Re3 Re2 60.177(8) 2_767 2_767
C17 Re3 Re1 138.07(13) . .
S2 Re3 Re1 57.00(3) . .
S4 Re3 Re1 117.05(3) . .
S1 Re3 Re1 117.32(3) 2_767 .
S3 Re3 Re1 57.29(3) . .
Re1 Re3 Re1 89.952(8) 2_767 .
Re2 Re3 Re1 59.979(8) 2_767 .
C17 Re3 Re2 135.31(14) . .
S2 Re3 Re2 116.88(3) . .
S4 Re3 Re2 57.19(3) . .
S1 Re3 Re2 117.24(3) 2_767 .
S3 Re3 Re2 57.10(3) . .
Re1 Re3 Re2 60.075(7) 2_767 .
Re2 Re3 Re2 90.158(8) 2_767 .
Re1 Re3 Re2 59.897(8) . .
Re1 S1 Re3 65.33(3) . 2_767
Re1 S1 Re2 65.57(3) . .
Re3 S1 Re2 65.38(3) 2_767 .
Re1 S2 Re3 65.78(3) . .
Re1 S2 Re2 65.49(3) . 2_767
Re3 S2 Re2 65.34(3) . 2_767
Re2 S3 Re3 65.68(3) . .
Re2 S3 Re1 65.50(3) . .
Re3 S3 Re1 65.55(3) . .
Re1 S4 Re3 65.28(3) 2_767 .
Re1 S4 Re2 65.56(3) 2_767 .
Re3 S4 Re2 65.68(3) . .
N5 C15 Re1 174.6(4) . .
N6 C16 Re2 178.1(5) . .
N7 C17 Re3 176.0(5) . .

loop_
_geom_bond_atom_site_label_1
_geom_bond_atom_site_label_2
_geom_bond_distance
_geom_bond_site_symmetry_2
C1 N2 1.310(6) .
C1 N1 1.313(6) .
C1 C5 1.480(7) .
N1 C2 1.465(6) .
N1 H1A 0.8800 .
C2 C3 1.512(7) .
C2 H2A 0.9900 .
C2 H2B 0.9900 .
C3 O1 1.407(6) .
C3 C4 1.514(7) .
C3 H3 1.0000 .
O1 H1 0.8400 .
C4 N2 1.472(6) .
C4 H4A 0.9900 .
C4 H4B 0.9900 .
N2 H2C 0.8800 .
C5 C6 1.387(7) .
C5 C10 1.399(6) .
C6 C7 1.386(7) .
C6 H6 0.9500 .
C7 C8 1.388(6) .
C7 H7 0.9500 .
C8 C9 1.368(7) .
C8 C11 1.482(6) .
C9 C10 1.378(7) .
C9 H9 0.9500 .
C10 H10 0.9500 .
C11 N3 1.306(6) .
C11 N4 1.307(6) .
N3 C12 1.460(7) .
N3 H3A 0.8800 .
C12 C13 1.488(7) .
C12 H12A 0.9900 .
C12 H12B 0.9900 .
C13 O2 1.416(6) .
C13 C14 1.525(7) .
C13 H13 1.0000 .
O2 H2 0.8400 .
C14 N4 1.457(7) .
C14 H14A 0.9900 .
C14 H14B 0.9900 .
N4 H4C 0.8800 .
Re1 C15 2.115(5) .
Re1 S2 2.3957(12) .
Re1 S1 2.3960(12) .
Re1 S4 2.4007(12) 2_767
Re1 S3 2.4079(12) .
Re1 Re3 2.5903(3) 2_767
Re1 Re2 2.6011(3) 2_767
Re1 Re2 2.6015(3) .
Re1 Re3 2.6051(3) .
Re2 C16 2.123(5) .
Re2 S3 2.4010(12) .
Re2 S4 2.4035(11) .
Re2 S1 2.4080(11) .
Re2 S2 2.4129(12) 2_767
Re2 Re3 2.5987(3) 2_767
Re2 Re1 2.6011(3) 2_767
Re2 Re3 2.6060(3) .
Re3 C17 2.118(5) .
Re3 S2 2.4016(13) .
Re3 S4 2.4022(13) .
Re3 S1 2.4036(12) 2_767
Re3 S3 2.4043(12) .
Re3 Re1 2.5903(3) 2_767
Re3 Re2 2.5987(3) 2_767
S1 Re3 2.4036(12) 2_767
S2 Re2 2.4129(12) 2_767
S4 Re1 2.4007(12) 2_767
C15 N5 1.145(6) .
C16 N6 1.157(7) .
C17 N7 1.146(6) .
